data_2000292
loop_
_publ_author_name
'Hjorth, M.'
'Thorup, N.'
'J\/orgensen, M.'
'Bechgaard, K.'

_publ_section_title
;
 Structure of
 2-<i>N</i>,<i>N</i>-dimethylamino-5-hexadecyl-1,3-dithiolium-4-thiolate
;
_journal_issue 7
_journal_name_full 'Acta Crystallographica Section C'
_journal_page_first 1548
_journal_page_last 1550
_journal_paper_doi 10.1107/S0108270190013038
_journal_volume 47
_journal_year 1991
_chemical_formula_sum 'C21 H39 N S3'
_space_group_crystal_system triclinic
_space_group_IT_number 2
_space_group_name_Hall '-P 1'
_space_group_name_H-M_alt 'P -1'
_cell_angle_alpha 91.450(10)
_cell_angle_beta 93.170(10)
_cell_angle_gamma 104.170(10)
_cell_formula_units_Z 2
_cell_length_a 5.7017(6)
_cell_length_b 9.4040(10)
_cell_length_c 22.104(4)
_cell_volume 1146.4(3)
_diffrn_radiation_type mo
_diffrn_radiation_wavelength 0.71073
_exptl_absorpt_coefficient_mu .315
_exptl_crystal_density_diffrn 1.1636(3)
_exptl_crystal_F_000 220
_cod_data_source_file ab0173.cif
_cod_data_source_block ab0173a
_cod_depositor_comments
;
 Updating space group information and adding the symmetry operation list.

 Antanas Vaitkus,
 2018-06-14
;
_cod_original_cell_volume 1146.5(3)
_cod_original_sg_symbol_H-M P-1
_cod_original_formula_sum 'C21 H39 N1 S3'
_cod_database_code 2000292

loop_
_space_group_symop_id
_space_group_symop_operation_xyz
1 x,y,z
2 -x,-y,-z

loop_
_atom_site_label
_atom_site_fract_x
_atom_site_fract_y
_atom_site_fract_z
_atom_site_U_iso_or_equiv
C(1) .527(2) -.1225(11) .3736(5) .039(7)
C(2) .331(2) -.1686(11) .4080(5) .040(7)
C(3) .4350(19) .1152(11) .4191(5) .035(6)
C(4) .643(2) -.2152(11) .3365(5) .048(7)
C(5) .807(2) -.1365(11) .2901(5) .052(8)
C(6) .917(2) -.2383(12) .2530(5) .063(8)
C(7) .091(2) -.1579(12) .2086(5) .058(8)
C(8) .194(2) -.2573(12) .1689(5) .061(8)
C(9) .373(2) -.1750(12) .1251(5) .053(7)
C(10) .475(2) -.2764(12) .0851(5) .059(8)
C(11) .659(2) -.1950(12) .0423(5) .056(8)
C(12) .756(2) -.2968(12) .0014(5) .062(8)
C(13) .945(2) -.2139(12) -.0402(5) .057(8)
C(14) .044(2) -.3167(12) -.0799(6) .061(8)
C(15) .229(2) -.2363(12) -.1221(5) .062(8)
C(16) .329(2) -.3395(12) -.1613(5) .066(8)
C(17) .522(3) -.2629(13) -.2030(5) .073(9)
C(18) .619(3) -.3654(14) -.2427(6) .078(10)
C(19) .821(3) -.2926(16) -.2827(7) .085(11)
C(20) .620(2) .3773(12) .4141(6) .058(8)
C(21) .261(2) .2870(13) .4741(6) .057(8)
S(1) .2304(6) -.0310(3) .44490(10) .041(2)
S(2) .6402(7) .0700(3) .3735(2) .048(2)
S(3) .1781(7) -.3468(3) .4191(2) .055(2)
N .4369(18) .2517(9) .4333(4) .045(6)
H(41) .7498 -.2666 .3667 .084(7)
H(42) .5010 -.2987 .3126 .084(7)
H(51) .7025 -.0838 .2598 .084(7)
H(52) .9522 -.0543 .3135 .084(7)
H(61) .0141 -.2950 .2835 .084(7)
H(62) .7723 -.3172 .2278 .084(7)
H(71) .2402 -.0830 .2341 .084(7)
H(72) .9960 -.0966 .1798 .084(7)
H(81) .2864 -.3201 .1976 .084(7)
H(82) .0454 -.3309 .1426 .084(7)
H(91) .5221 -.1017 .1513 .084(7)
H(92) .2810 -.1119 .0964 .084(7)
H(101) .5622 -.3416 .1139 .084(7)
H(102) .3259 -.3476 .0581 .084(7)
H(111) .8103 -.1258 .0693 .084(7)
H(112) .5732 -.1277 .0142 .084(7)
H(121) .8388 -.3659 .0294 .084(7)
H(122) .6060 -.3643 -.0265 .084(7)
H(131) .0940 -.1448 -.0124 .084(7)
H(132) .8618 -.1464 -.0689 .084(7)
H(141) .1289 -.3831 -.0511 .084(7)
H(142) .8943 -.3868 -.1071 .084(7)
H(151) .3782 -.1654 -.0950 .084(7)
H(152) .1440 -.1708 -.1513 .084(7)
H(161) .4088 -.4072 -.1318 .084(7)
H(162) .1800 -.4081 -.1891 .084(7)
H(171) .6719 -.1957 -.1751 .084(7)
H(172) .4428 -.1939 -.2320 .084(7)
H(181) .6877 -.4383 -.2136 .084(7)
H(182) .4691 -.4285 -.2720 .084(7)
H(191) .8716 -.3741 -.3111 .17(4)
H(192) .9730 -.2404 -.2517 .17(4)
H(193) .7711 -.2111 -.3108 .17(4)
H(201) .5623 .4783 .4145 .14(3)
H(202) .6784 .3565 .3698 .14(3)
H(203) .7697 .3866 .4476 .14(3)
H(211) .2592 .4002 .4675 .08(2)
H(212) .3174 .2746 .5207 .08(2)
H(213) .0811 .2177 .4636 .08(2)
